data_2238282
loop_
_publ_author_name
'Andrade, Marcelo B.'
'Doell, Donald'
'Downs, Robert T.'
'Yang, Hexiong'

_publ_section_title
;
 Redetermination of katayamalite, KLi~3~Ca~7~Ti~2~(SiO~3~)~12~(OH)~2~
;
_journal_coeditor_code WM2749
_journal_issue 7
_journal_name_full 'Acta Crystallographica Section E'
_journal_page_first i41
_journal_paper_doi 10.1107/S1600536813016620
_journal_volume 69
_journal_year 2013
_chemical_formula_iupac 'K Li3 Ca7 Ti2 (Si O3)12 (O H)2'
_chemical_formula_moiety '2(O18 Si6 Ti), 2(H O), 7(Ca), K, 3(Li)'
_chemical_formula_structural 'K Li3 Ca7 Ti2 (Si O3)12 (O H)2'
_chemical_formula_sum 'Ca7 H2 K Li3 O38 Si12 Ti2'
_chemical_formula_weight 1383.38
_chemical_name_common ' katayamalite'
_chemical_name_systematic
;
Potassium trilithium heptacalcium dititanium dodecasilicate dihydroxide
;
_space_group_IT_number 15
_symmetry_cell_setting monoclinic
_symmetry_space_group_name_Hall '-C 2yc'
_symmetry_space_group_name_H-M 'C 1 2/c 1'
_atom_sites_solution_hydrogens difmap
_atom_sites_solution_primary direct
_atom_sites_solution_secondary difmap
_audit_creation_method SHELXL-97
_cell_angle_alpha 90.00
_cell_angle_beta 112.396(3)
_cell_angle_gamma 90.00
_cell_formula_units_Z 4
_cell_length_a 16.9093(10)
_cell_length_b 9.7287(5)
_cell_length_c 20.9019(12)
_cell_measurement_reflns_used 5222
_cell_measurement_temperature 293(2)
_cell_measurement_theta_max 32.180
_cell_measurement_theta_min 2.654
_cell_volume 3179.1(3)
_computing_cell_refinement 'SAINT (Bruker, 2007)'
_computing_data_collection 'APEX2 (Bruker, 2007)'
_computing_data_reduction 'SAINT (Bruker, 2007)'
_computing_molecular_graphics 'Xtal-Draw (Downs & Hall-Wallace, 2003)'
_computing_publication_material 'publCIF (Westrip, 2010)'
_computing_structure_refinement 'SHELXL97 (Sheldrick, 2008)'
_computing_structure_solution 'SHELXS97 (Sheldrick, 2008)'
_diffrn_ambient_temperature 293(2)
_diffrn_measured_fraction_theta_full 0.961
_diffrn_measured_fraction_theta_max 0.853
_diffrn_measurement_device_type 'Bruker X8 APEXII CCD'
_diffrn_measurement_method '\f and \w scan'
_diffrn_radiation_monochromator graphite
_diffrn_radiation_source 'fine-focus sealed tube'
_diffrn_radiation_type MoK\a
_diffrn_radiation_wavelength 0.71073
_diffrn_reflns_av_R_equivalents 0.0522
_diffrn_reflns_av_sigmaI/netI 0.0494
_diffrn_reflns_limit_h_max 25
_diffrn_reflns_limit_h_min -25
_diffrn_reflns_limit_k_max 13
_diffrn_reflns_limit_k_min -14
_diffrn_reflns_limit_l_max 27
_diffrn_reflns_limit_l_min -24
_diffrn_reflns_number 26611
_diffrn_reflns_theta_full 25.50
_diffrn_reflns_theta_max 32.40
_diffrn_reflns_theta_min 2.11
_diffrn_standards_number 0
_exptl_absorpt_coefficient_mu 2.361
_exptl_absorpt_correction_T_max 0.8911
_exptl_absorpt_correction_T_min 0.8713
_exptl_absorpt_correction_type multi-scan
_exptl_absorpt_process_details '(<i>SADABS</i>; Bruker, 2007)'
_exptl_crystal_colour colourless
_exptl_crystal_density_diffrn 2.890
_exptl_crystal_density_method 'not measured'
_exptl_crystal_description block
_exptl_crystal_F_000 2744
_exptl_crystal_size_max 0.06
_exptl_crystal_size_mid 0.05
_exptl_crystal_size_min 0.05
_refine_diff_density_max 0.831
_refine_diff_density_min -0.561
_refine_ls_extinction_method none
_refine_ls_goodness_of_fit_ref 1.010
_refine_ls_hydrogen_treatment refall
_refine_ls_matrix_type full
_refine_ls_number_parameters 290
_refine_ls_number_reflns 4873
_refine_ls_number_restraints 1
_refine_ls_restrained_S_all 1.012
_refine_ls_R_factor_all 0.0591
_refine_ls_R_factor_gt 0.0348
_refine_ls_shift/su_max 0.001
_refine_ls_shift/su_mean 0.000
_refine_ls_structure_factor_coef Fsqd
_refine_ls_weighting_details 'calc w=1/[\s^2^(Fo^2^)+(0.0414P)^2^+0.7329P] where P=(Fo^2^+2Fc^2^)/3'
_refine_ls_weighting_scheme calc
_refine_ls_wR_factor_gt 0.0742
_refine_ls_wR_factor_ref 0.0825
_reflns_number_gt 3632
_reflns_number_total 4873
_reflns_threshold_expression I>2sigma(I)
_cod_data_source_file wm2749.cif
_cod_data_source_block I
_cod_original_sg_symbol_H-M 'C 2/c'
_cod_database_code 2238282
_cod_database_fobs_code 2238282

loop_
_symmetry_equiv_pos_as_xyz
'x, y, z'
'-x, y, -z+1/2'
'x+1/2, y+1/2, z'
'-x+1/2, y+1/2, -z+1/2'
'-x, -y, -z'
'x, -y, z-1/2'
'-x+1/2, -y+1/2, -z'
'x+1/2, -y+1/2, z-1/2'

loop_
_atom_site_type_symbol
_atom_site_label
_atom_site_fract_x
_atom_site_fract_y
_atom_site_fract_z
_atom_site_U_iso_or_equiv
_atom_site_adp_type
_atom_site_calc_flag
_atom_site_refinement_flags
_atom_site_occupancy
_atom_site_symmetry_multiplicity
K K 0.0000 0.07120(12) 0.2500 0.0361(3) Uani d S 1 2
Li Li1 0.5000 0.0835(7) 0.2500 0.0167(15) Uani d S 1 2
Li Li2 0.2458(3) 0.3180(5) 0.2486(3) 0.0185(11) Uani d . 1 1
Ca Ca1 0.22009(3) -0.07260(5) 0.51311(3) 0.01101(12) Uani d . 1 1
Ca Ca2 0.14530(3) 0.28347(5) 0.50710(3) 0.01108(13) Uani d . 1 1
Ca Ca3 0.07248(3) 0.63859(5) 0.50005(3) 0.01062(12) Uani d . 1 1
Ca Ca4 0.0000 0.0000 0.5000 0.01050(17) Uani d S 1 2
Ti Ti 0.33450(3) 0.07041(4) 0.25164(3) 0.00591(11) Uani d . 1 1
Si Si1 0.61419(4) 0.26505(7) 0.36044(4) 0.00846(16) Uani d . 1 1
Si Si2 0.43082(4) 0.32346(7) 0.35974(4) 0.00856(16) Uani d . 1 1
Si Si3 0.36872(4) 0.63501(7) 0.35927(4) 0.00838(16) Uani d . 1 1
Si Si4 0.49109(4) 0.88012(7) 0.36047(4) 0.00828(16) Uani d . 1 1
Si Si5 0.67395(4) 0.81556(7) 0.35909(4) 0.00837(16) Uani d . 1 1
Si Si6 0.73864(4) 0.50791(7) 0.36208(4) 0.00839(16) Uani d . 1 1
O O1 0.65854(12) 0.40272(18) 0.34511(11) 0.0148(4) Uani d . 1 1
O O2 0.65931(12) 0.22314(18) 0.44096(11) 0.0123(4) Uani d . 1 1
O O3 0.61303(12) 0.14415(18) 0.30807(11) 0.0122(4) Uani d . 1 1
O O4 0.51486(12) 0.31007(19) 0.34026(11) 0.0139(4) Uani d . 1 1
O O5 0.35276(11) 0.23886(18) 0.30523(11) 0.0118(4) Uani d . 1 1
O O6 0.45262(12) 0.28303(19) 0.43917(11) 0.0143(4) Uani d . 1 1
O O7 0.40985(12) 0.48821(18) 0.35090(12) 0.0163(5) Uani d . 1 1
O O8 0.27342(12) 0.65293(18) 0.30411(11) 0.0133(4) Uani d . 1 1
O O9 0.37854(12) 0.65030(19) 0.43848(11) 0.0139(4) Uani d . 1 1
O O10 0.42704(12) 0.74837(18) 0.34065(11) 0.0139(4) Uani d . 1 1
O O11 0.52072(12) 0.92080(18) 0.44086(11) 0.0124(4) Uani d . 1 1
O O12 0.44828(11) 0.00452(18) 0.30824(11) 0.0117(4) Uani d . 1 1
O O13 0.57262(11) 0.82069(19) 0.34535(11) 0.0151(4) Uani d . 1 1
O O14 0.72871(12) 0.85392(18) 0.43847(11) 0.0136(4) Uani d . 1 1
O O15 0.69498(12) 0.90701(18) 0.30395(11) 0.0120(4) Uani d . 1 1
O O16 0.69232(13) 0.65696(18) 0.34465(11) 0.0153(4) Uani d . 1 1
O O17 0.78572(12) 0.47659(18) 0.30994(11) 0.0117(4) Uani d . 1 1
O O18 0.80132(12) 0.49800(19) 0.44276(11) 0.0127(4) Uani d . 1 1
O O19 0.10128(13) 0.0692(2) 0.45750(11) 0.0132(4) Uani d D 1 1
H H1 0.097(2) 0.074(4) 0.4238(11) 0.016 Uiso d D 1 1

loop_
_atom_site_aniso_label
_atom_site_aniso_U_11
_atom_site_aniso_U_22
_atom_site_aniso_U_33
_atom_site_aniso_U_12
_atom_site_aniso_U_13
_atom_site_aniso_U_23
K 0.0352(6) 0.0342(6) 0.0410(8) 0.000 0.0170(6) 0.000
Li1 0.006(3) 0.027(4) 0.016(4) 0.000 0.004(3) 0.000
Li2 0.016(2) 0.015(2) 0.023(3) 0.0026(18) 0.006(2) -0.002(2)
Ca1 0.0084(2) 0.0101(2) 0.0156(4) 0.00000(18) 0.0057(2) -0.0002(2)
Ca2 0.0081(2) 0.0104(2) 0.0155(4) 0.00035(17) 0.0053(2) 0.0002(2)
Ca3 0.0079(2) 0.0107(2) 0.0142(4) -0.00007(17) 0.0054(2) 0.0002(2)
Ca4 0.0072(3) 0.0101(3) 0.0142(5) 0.0000(2) 0.0042(3) -0.0008(3)
Ti 0.00370(18) 0.00629(18) 0.0081(3) 0.00022(15) 0.00263(19) 0.00032(17)
Si1 0.0058(3) 0.0092(3) 0.0110(5) -0.0005(2) 0.0040(3) -0.0009(3)
Si2 0.0056(3) 0.0091(3) 0.0107(5) 0.0001(2) 0.0029(3) -0.0008(3)
Si3 0.0052(3) 0.0086(3) 0.0108(5) -0.0002(2) 0.0026(3) 0.0000(3)
Si4 0.0049(3) 0.0096(3) 0.0101(5) -0.0001(2) 0.0027(3) 0.0009(3)
Si5 0.0065(3) 0.0085(3) 0.0112(5) 0.0005(2) 0.0046(3) 0.0006(3)
Si6 0.0068(3) 0.0084(3) 0.0112(5) -0.0003(2) 0.0047(3) -0.0002(3)
O1 0.0124(9) 0.0130(9) 0.0202(13) -0.0047(7) 0.0076(9) 0.0007(8)
O2 0.0107(9) 0.0143(9) 0.0123(12) 0.0003(7) 0.0052(9) -0.0006(8)
O3 0.0096(8) 0.0130(8) 0.0155(12) -0.0004(7) 0.0065(9) -0.0036(8)
O4 0.0069(8) 0.0185(9) 0.0176(12) 0.0024(7) 0.0060(9) 0.0004(8)
O5 0.0076(8) 0.0130(8) 0.0129(12) -0.0005(7) 0.0022(8) -0.0018(8)
O6 0.0125(9) 0.0163(9) 0.0144(13) -0.0010(7) 0.0052(9) -0.0003(8)
O7 0.0134(9) 0.0088(8) 0.0274(14) 0.0025(7) 0.0085(10) -0.0007(8)
O8 0.0063(8) 0.0139(9) 0.0174(13) -0.0013(7) 0.0021(9) 0.0010(8)
O9 0.0119(9) 0.0163(9) 0.0132(13) -0.0013(7) 0.0045(9) 0.0000(8)
O10 0.0099(9) 0.0154(9) 0.0177(12) -0.0037(7) 0.0067(9) 0.0017(8)
O11 0.0112(9) 0.0134(8) 0.0130(12) -0.0006(7) 0.0050(9) -0.0009(8)
O12 0.0068(8) 0.0133(9) 0.0149(12) 0.0006(7) 0.0042(8) 0.0023(8)
O13 0.0068(8) 0.0172(9) 0.0233(13) 0.0018(7) 0.0081(9) 0.0004(8)
O14 0.0128(9) 0.0143(9) 0.0133(12) 0.0000(7) 0.0045(9) -0.0004(8)
O15 0.0128(9) 0.0109(8) 0.0144(12) 0.0019(7) 0.0074(9) 0.0030(7)
O16 0.0183(10) 0.0103(9) 0.0207(13) 0.0038(7) 0.0110(10) 0.0005(8)
O17 0.0124(9) 0.0121(8) 0.0146(12) 0.0006(7) 0.0092(9) 0.0000(7)
O18 0.0114(9) 0.0155(9) 0.0107(12) 0.0008(7) 0.0038(9) -0.0001(8)
O19 0.0143(9) 0.0152(9) 0.0140(15) -0.0001(7) 0.0059(10) -0.0008(9)

loop_
_atom_type_symbol
_atom_type_description
_atom_type_scat_dispersion_real
_atom_type_scat_dispersion_imag
_atom_type_scat_source
Li Li -0.0003 0.0001 'International Tables Vol C Tables 4.2.6.8 and 6.1.1.4'
H H 0.0000 0.0000 'International Tables Vol C Tables 4.2.6.8 and 6.1.1.4'
O O 0.0106 0.0060 'International Tables Vol C Tables 4.2.6.8 and 6.1.1.4'
Si Si 0.0817 0.0704 'International Tables Vol C Tables 4.2.6.8 and 6.1.1.4'
K K 0.2009 0.2494 'International Tables Vol C Tables 4.2.6.8 and 6.1.1.4'
Ca Ca 0.2262 0.3064 'International Tables Vol C Tables 4.2.6.8 and 6.1.1.4'
Ti Ti 0.2776 0.4457 'International Tables Vol C Tables 4.2.6.8 and 6.1.1.4'

loop_
_geom_angle_atom_site_label_1
_geom_angle_atom_site_label_2
_geom_angle_atom_site_label_3
_geom_angle_site_symmetry_1
_geom_angle_site_symmetry_3
_geom_angle
O12 Li1 O12 2_655 . 132.6(4)
O12 Li1 O3 2_655 . 86.53(8)
O12 Li1 O3 . . 107.89(9)
O12 Li1 O3 2_655 2_655 107.89(9)
O12 Li1 O3 . 2_655 86.53(8)
O3 Li1 O3 . 2_655 144.3(4)
O15 Li2 O8 3_445 4_545 136.3(3)
O15 Li2 O5 3_445 . 110.5(3)
O8 Li2 O5 4_545 . 86.1(2)
O15 Li2 O17 3_445 2_655 86.6(2)
O8 Li2 O17 4_545 2_655 111.4(3)
O5 Li2 O17 . 2_655 133.6(3)
O15 Ti O3 2_645 2_655 89.64(8)
O15 Ti O8 2_645 4_545 90.65(8)
O3 Ti O8 2_655 4_545 90.97(8)
O15 Ti O17 2_645 3_445 85.19(8)
O3 Ti O17 2_655 3_445 173.77(8)
O8 Ti O17 4_545 3_445 92.55(8)
O15 Ti O5 2_645 . 174.56(8)
O3 Ti O5 2_655 . 92.76(8)
O8 Ti O5 4_545 . 84.44(8)
O17 Ti O5 3_445 . 92.69(8)
O15 Ti O12 2_645 . 93.66(8)
O3 Ti O12 2_655 . 85.62(8)
O8 Ti O12 4_545 . 174.48(8)
O17 Ti O12 3_445 . 91.24(8)
O5 Ti O12 . . 91.39(8)
O3 Si1 O2 . . 113.90(11)
O3 Si1 O1 . . 110.90(11)
O2 Si1 O1 . . 110.09(11)
O3 Si1 O4 . . 106.12(11)
O2 Si1 O4 . . 111.69(11)
O1 Si1 O4 . . 103.60(10)
O5 Si2 O6 . . 114.28(11)
O5 Si2 O4 . . 110.02(11)
O6 Si2 O4 . . 111.16(11)
O5 Si2 O7 . . 109.76(10)
O6 Si2 O7 . . 108.12(11)
O4 Si2 O7 . . 102.86(11)
O8 Si3 O9 . . 114.47(11)
O8 Si3 O10 . . 106.95(11)
O9 Si3 O10 . . 110.52(11)
O8 Si3 O7 . . 111.97(11)
O9 Si3 O7 . . 108.15(11)
O10 Si3 O7 . . 104.31(11)
O12 Si4 O11 1_565 . 113.88(10)
O12 Si4 O10 1_565 . 109.69(10)
O11 Si4 O10 . . 111.83(11)
O12 Si4 O13 1_565 . 109.30(11)
O11 Si4 O13 . . 109.83(11)
O10 Si4 O13 . . 101.60(10)
O15 Si5 O14 . . 114.59(11)
O15 Si5 O16 . . 106.47(11)
O14 Si5 O16 . . 109.69(11)
O15 Si5 O13 . . 111.35(11)
O14 Si5 O13 . . 109.23(11)
O16 Si5 O13 . . 105.04(11)
O17 Si6 O18 . . 113.54(11)
O17 Si6 O16 . . 109.83(11)
O18 Si6 O16 . . 110.86(11)
O17 Si6 O1 . . 108.67(11)
O18 Si6 O1 . . 110.52(11)
O16 Si6 O1 . . 102.88(11)

loop_
_geom_bond_atom_site_label_1
_geom_bond_atom_site_label_2
_geom_bond_site_symmetry_2
_geom_bond_distance
K O13 3_445 3.083(2)
K O13 4_545 3.083(2)
K O4 4_545 3.117(2)
K O4 3_445 3.117(2)
K O1 4_545 3.125(2)
K O1 3_445 3.125(2)
K O10 4_545 3.141(2)
K O10 3_445 3.141(2)
K O7 4_545 3.142(2)
K O7 3_445 3.142(2)
K O16 3_445 3.207(2)
K O16 4_545 3.207(2)
Li1 O12 2_655 1.910(3)
Li1 O12 . 1.910(3)
Li1 O3 . 1.925(3)
Li1 O3 2_655 1.925(3)
Li2 O15 3_445 1.893(6)
Li2 O8 4_545 1.904(5)
Li2 O5 . 1.906(5)
Li2 O17 2_655 1.915(5)
Ca1 O19 . 2.348(2)
Ca1 O14 5_666 2.3732(19)
Ca1 O9 7_556 2.380(2)
Ca1 O2 5_656 2.3943(19)
Ca1 O18 3_445 2.462(2)
Ca1 O2 3_445 2.469(2)
Ca2 O19 . 2.321(2)
Ca2 O18 5_666 2.3901(19)
Ca2 O14 5_666 2.403(2)
Ca2 O6 7_556 2.416(2)
Ca2 O11 3_445 2.432(2)
Ca2 O14 3_445 2.462(2)
Ca3 O6 3_455 2.395(2)
Ca3 O2 3_455 2.396(2)
Ca3 O9 7_566 2.397(2)
Ca3 O18 5_666 2.4094(19)
Ca3 O11 7_566 2.414(2)
Ca3 O11 3_445 2.4414(19)
Ca4 O19 5_556 2.310(2)
Ca4 O19 . 2.310(2)
Ca4 O6 3_445 2.4367(19)
Ca4 O6 7_556 2.4367(19)
Ca4 O9 3_445 2.4490(19)
Ca4 O9 7_556 2.4490(19)
Ca4 O7 3_445 2.903(2)
Ca4 O7 7_556 2.903(2)
Ti O15 2_645 1.9195(19)
Ti O3 2_655 1.924(2)
Ti O8 4_545 1.9266(19)
Ti O17 3_445 1.9402(19)
Ti O5 . 1.9422(19)
Ti O12 . 1.9436(18)
Si1 O3 . 1.602(2)
Si1 O2 . 1.613(2)
Si1 O1 . 1.6255(19)
Si1 O4 . 1.6281(19)
Si2 O5 . 1.604(2)
Si2 O6 . 1.607(2)
Si2 O4 . 1.626(2)
Si2 O7 . 1.6367(19)
Si3 O8 . 1.594(2)
Si3 O9 . 1.607(2)
Si3 O10 . 1.622(2)
Si3 O7 . 1.6269(19)
Si4 O12 1_565 1.606(2)
Si4 O11 . 1.609(2)
Si4 O10 . 1.6266(19)
Si4 O13 . 1.633(2)
Si5 O15 . 1.600(2)
Si5 O14 . 1.606(2)
Si5 O16 . 1.6248(19)
Si5 O13 . 1.6265(19)
Si6 O17 . 1.605(2)
Si6 O18 . 1.617(2)
Si6 O16 . 1.6222(19)
Si6 O1 . 1.6253(19)
O1 K 3 3.125(2)
O2 Ca1 5_656 2.3943(19)
O2 Ca3 3_545 2.396(2)
O2 Ca1 3 2.470(2)
O3 Ti 2_655 1.924(2)
O4 K 3 3.117(2)
O6 Ca3 3_545 2.395(2)
O6 Ca2 7_556 2.416(2)
O6 Ca4 3 2.4367(19)
O7 Ca4 3 2.903(2)
O7 K 3 3.142(2)
O8 Li2 4 1.904(5)
O8 Ti 4 1.9266(19)
O9 Ca1 7_556 2.380(2)
O9 Ca3 7_566 2.397(2)
O9 Ca4 3 2.4490(19)
O10 K 3 3.141(2)
O11 Ca3 7_566 2.414(2)
O11 Ca2 3 2.432(2)
O11 Ca3 3 2.4414(19)
O12 Si4 1_545 1.606(2)
O13 K 3 3.083(2)
O14 Ca1 5_666 2.3732(19)
O14 Ca2 5_666 2.403(2)
O14 Ca2 3 2.462(2)
O15 Li2 3 1.893(6)
O15 Ti 2_665 1.9195(19)
O16 K 3 3.207(2)
O17 Li2 2_655 1.915(5)
O17 Ti 3 1.9402(19)
O18 Ca2 5_666 2.3901(19)
O18 Ca3 5_666 2.4094(19)
O18 Ca1 3 2.462(2)
O19 H1 . 0.680(18)
